data_4074502
loop_
_publ_author_name
'Song, Li-Cheng'
'Gao, Jie'
'Wang, Hu-Ting'
'Hua, Yu-Juan'
'Fan, Hong-Tao'
'Zhang, Xiao-Guang'
'Hu, Qing-Mei'

_publ_section_title
;
 Synthesis and Structural Characterization of Metallocrown Ethers
 Containing Butterfly Fe2S2Cluster Cores. Biomimetic Hydrogen Evolution
 Catalyzed by Fe2(\m-SCH2CH2OCH2CH2S-\m)(CO)6
;
_journal_issue 24
_journal_name_full Organometallics
_journal_page_first 5724
_journal_paper_doi 10.1021/om060711r
_journal_volume 25
_journal_year 2006
_chemical_formula_sum 'C20 H16 Fe4 O14 S4'
_chemical_formula_weight 831.97
_chemical_name_systematic
; 
 ? 
;
_space_group_IT_number 14
_symmetry_cell_setting monoclinic
_symmetry_space_group_name_Hall '-P 2ybc'
_symmetry_space_group_name_H-M 'P 1 21/c 1'
_atom_sites_solution_hydrogens geom
_atom_sites_solution_primary direct
_atom_sites_solution_secondary difmap
_audit_creation_method SHELXL-97
_cell_angle_alpha 90.00
_cell_angle_beta 95.643(5)
_cell_angle_gamma 90.00
_cell_formula_units_Z 8
_cell_length_a 15.933(5)
_cell_length_b 10.426(3)
_cell_length_c 38.005(11)
_cell_measurement_reflns_used 946
_cell_measurement_temperature 293(2)
_cell_measurement_theta_max 22.02
_cell_measurement_theta_min 2.52
_cell_volume 6283(3)
_computing_cell_refinement 'Bruker SMART'
_computing_data_collection 'Bruker SMART'
_computing_data_reduction 'Bruker SAINT'
_computing_molecular_graphics 'Bruker SHELXTL'
_computing_publication_material 'Bruker SHELXTL'
_computing_structure_refinement 'SHELXL-97 (Sheldrick, 1997)'
_computing_structure_solution 'SHELXS-97 (Sheldrick, 1990)'
_diffrn_ambient_temperature 293(2)
_diffrn_measured_fraction_theta_full 0.993
_diffrn_measured_fraction_theta_max 0.993
_diffrn_measurement_device_type 'CCD area detector'
_diffrn_measurement_method 'phi and omega scans'
_diffrn_radiation_monochromator graphite
_diffrn_radiation_source 'fine-focus sealed tube'
_diffrn_radiation_type MoK\a
_diffrn_radiation_wavelength 0.71073
_diffrn_reflns_av_R_equivalents 0.0618
_diffrn_reflns_av_sigmaI/netI 0.0860
_diffrn_reflns_limit_h_max 19
_diffrn_reflns_limit_h_min -16
_diffrn_reflns_limit_k_max 11
_diffrn_reflns_limit_k_min -13
_diffrn_reflns_limit_l_max 47
_diffrn_reflns_limit_l_min -47
_diffrn_reflns_number 33557
_diffrn_reflns_theta_full 26.43
_diffrn_reflns_theta_max 26.43
_diffrn_reflns_theta_min 1.76
_exptl_absorpt_coefficient_mu 2.137
_exptl_absorpt_correction_T_max 1.000000
_exptl_absorpt_correction_T_min 0.799812
_exptl_absorpt_correction_type multi-scan
_exptl_absorpt_process_details sadabs
_exptl_crystal_density_diffrn 1.759
_exptl_crystal_density_meas ?
_exptl_crystal_density_method 'not measured'
_exptl_crystal_F_000 3328
_exptl_crystal_size_max 0.35
_exptl_crystal_size_mid 0.25
_exptl_crystal_size_min 0.20
_refine_diff_density_max 0.494
_refine_diff_density_min -0.378
_refine_diff_density_rms 0.085
_refine_ls_extinction_method none
_refine_ls_goodness_of_fit_ref 1.027
_refine_ls_hydrogen_treatment constr
_refine_ls_matrix_type full
_refine_ls_number_parameters 757
_refine_ls_number_reflns 12808
_refine_ls_number_restraints 0
_refine_ls_restrained_S_all 1.027
_refine_ls_R_factor_all 0.1157
_refine_ls_R_factor_gt 0.0566
_refine_ls_shift/su_max 0.001
_refine_ls_shift/su_mean 0.000
_refine_ls_structure_factor_coef Fsqd
_refine_ls_weighting_details 'calc w=1/[\s^2^(Fo^2^)+(0.0339P)^2^+4.4338P] where P=(Fo^2^+2Fc^2^)/3'
_refine_ls_weighting_scheme calc
_refine_ls_wR_factor_gt 0.0945
_refine_ls_wR_factor_ref 0.1091
_reflns_number_gt 7676
_reflns_number_total 12808
_reflns_threshold_expression >2sigma(I)
_cod_data_source_file om060711rsi20060806_084430.cif
_cod_data_source_block 030619c
_cod_depositor_comments
;
The following automatic conversions were performed:

'_symmetry_cell_setting' value 'Monoclinic' changed to 'monoclinic'
according to /home/saulius/struct/CIF-dictionaries/cif_core.dic
dictionary named 'cif_core.dic' version 2.4.1 from 2010-06-29.

Automatic conversion script
Id: cif_fix_values 1715 2011-07-08 13:25:40Z adriana 

The following automatic conversions were performed:

'_exptl_crystal_density_meas' value 'NONE' was changed to '?' - the
value is perceived as not measured.

Automatic conversion script
Id: cif_fix_values 3008 2015-01-20 13:52:24Z robertas 
;
_cod_original_cell_volume 6282(3)
_cod_original_sg_symbol_H-M P2(1)/c
_cod_database_code 4074502

loop_
_symmetry_equiv_pos_as_xyz
'x, y, z'
'-x, y+1/2, -z+1/2'
'-x, -y, -z'
'x, -y-1/2, z-1/2'

loop_
_atom_site_label
_atom_site_type_symbol
_atom_site_fract_x
_atom_site_fract_y
_atom_site_fract_z
_atom_site_U_iso_or_equiv
_atom_site_adp_type
_atom_site_occupancy
_atom_site_symmetry_multiplicity
_atom_site_calc_flag
_atom_site_refinement_flags
Fe1 Fe 0.42466(4) 1.27218(6) 0.171402(19) 0.03328(18) Uani 1 1 d .
Fe2 Fe 0.27131(5) 1.20614(6) 0.166502(19) 0.03347(18) Uani 1 1 d .
Fe3 Fe 0.15024(5) 0.66990(7) 0.03502(2) 0.0412(2) Uani 1 1 d .
Fe4 Fe 0.06058(5) 0.72368(8) 0.08369(2) 0.0467(2) Uani 1 1 d .
Fe5 Fe 0.80502(5) 1.29843(7) 0.20966(2) 0.0427(2) Uani 1 1 d .
Fe6 Fe 0.88693(5) 1.09267(8) 0.21825(2) 0.0502(2) Uani 1 1 d .
Fe7 Fe 0.53444(5) 0.76059(8) 0.05747(2) 0.0457(2) Uani 1 1 d .
Fe8 Fe 0.68535(5) 0.74690(7) 0.08410(2) 0.0435(2) Uani 1 1 d .
S1 S 0.33195(9) 1.31204(12) 0.12345(3) 0.0371(3) Uani 1 1 d .
S2 S 0.15782(9) 0.85758(13) 0.06550(4) 0.0404(3) Uani 1 1 d .
S3 S 0.37835(8) 1.07037(11) 0.15999(3) 0.0333(3) Uani 1 1 d .
S4 S 0.17713(10) 0.59565(13) 0.09132(4) 0.0472(4) Uani 1 1 d .
S5 S 0.76232(9) 1.12792(13) 0.24078(4) 0.0408(3) Uani 1 1 d .
S6 S 0.57989(9) 0.82572(13) 0.11296(4) 0.0419(3) Uani 1 1 d .
S7 S 0.80597(10) 1.14246(15) 0.16828(4) 0.0517(4) Uani 1 1 d .
S8 S 0.63668(11) 0.90025(14) 0.04476(4) 0.0534(4) Uani 1 1 d .
O1 O 0.4919(3) 1.2148(4) 0.24390(10) 0.0640(12) Uani 1 1 d .
O2 O 0.4168(3) 1.5412(4) 0.19301(12) 0.0804(15) Uani 1 1 d .
O3 O 0.5789(3) 1.2602(4) 0.13496(12) 0.0743(14) Uani 1 1 d .
O4 O 0.1773(3) 1.4402(4) 0.17888(13) 0.0840(16) Uani 1 1 d .
O5 O 0.2557(3) 1.1296(4) 0.23984(11) 0.0676(13) Uani 1 1 d .
O6 O 0.1263(3) 1.0686(5) 0.13016(12) 0.0797(15) Uani 1 1 d .
O7 O 0.0588(3) 0.7913(5) -0.02670(12) 0.0768(14) Uani 1 1 d .
O8 O 0.0814(3) 0.4164(4) 0.01541(13) 0.0799(15) Uani 1 1 d .
O9 O 0.3168(3) 0.6373(5) 0.00930(13) 0.0852(15) Uani 1 1 d .
O10 O -0.0780(3) 0.8647(6) 0.04539(13) 0.0958(18) Uani 1 1 d .
O11 O -0.0451(4) 0.4925(6) 0.08443(18) 0.131(2) Uani 1 1 d .
O12 O 0.0328(3) 0.8264(6) 0.15371(12) 0.0943(17) Uani 1 1 d .
O13 O 0.2279(3) 1.1293(4) 0.06408(10) 0.0556(11) Uani 1 1 d .
O14 O 0.3377(2) 0.7906(3) 0.16034(9) 0.0419(9) Uani 1 1 d .
O15 O 0.8849(4) 1.4811(6) 0.16501(15) 0.120(2) Uani 1 1 d .
O16 O 0.8846(3) 1.4166(5) 0.27431(12) 0.0777(14) Uani 1 1 d .
O17 O 0.6411(3) 1.4279(4) 0.20459(13) 0.0775(14) Uani 1 1 d .
O18 O 1.0414(3) 1.1892(6) 0.19251(16) 0.111(2) Uani 1 1 d .
O19 O 0.9664(3) 1.0980(6) 0.29108(15) 0.106(2) Uani 1 1 d .
O20 O 0.9006(3) 0.8133(5) 0.21086(17) 0.114(2) Uani 1 1 d .
O21 O 0.5388(4) 0.6494(5) -0.01300(13) 0.108(2) Uani 1 1 d .
O22 O 0.4630(3) 0.5235(5) 0.08239(13) 0.0868(16) Uani 1 1 d .
O23 O 0.3819(4) 0.9187(5) 0.04365(16) 0.1044(19) Uani 1 1 d .
O24 O 0.7682(4) 0.6272(5) 0.02723(14) 0.1040(19) Uani 1 1 d .
O25 O 0.6866(4) 0.5003(5) 0.12026(15) 0.1032(19) Uani 1 1 d .
O26 O 0.8356(3) 0.8514(5) 0.12525(15) 0.0999(18) Uani 1 1 d .
O27 O 0.6043(2) 0.8682(3) 0.19239(9) 0.0453(9) Uani 1 1 d .
O28 O 0.7526(3) 1.1118(4) 0.09046(12) 0.0823(15) Uani 1 1 d .
C1 C 0.4663(3) 1.2354(5) 0.21554(15) 0.0412(13) Uani 1 1 d .
C2 C 0.4193(4) 1.4376(6) 0.18398(14) 0.0471(15) Uani 1 1 d .
C3 C 0.5207(4) 1.2669(5) 0.14973(14) 0.0446(14) Uani 1 1 d .
C4 C 0.2137(4) 1.3505(6) 0.17382(15) 0.0489(15) Uani 1 1 d .
C5 C 0.2611(3) 1.1574(5) 0.21116(16) 0.0412(14) Uani 1 1 d .
C6 C 0.1830(4) 1.1206(5) 0.14379(15) 0.0454(14) Uani 1 1 d .
C7 C 0.0944(4) 0.7438(6) -0.00322(16) 0.0529(16) Uani 1 1 d .
C8 C 0.1077(4) 0.5149(6) 0.02271(16) 0.0550(16) Uani 1 1 d .
C9 C 0.2529(4) 0.6518(6) 0.01901(16) 0.0530(16) Uani 1 1 d .
C10 C -0.0243(4) 0.8094(7) 0.06040(17) 0.0640(18) Uani 1 1 d .
C11 C -0.0040(4) 0.5820(8) 0.08462(19) 0.077(2) Uani 1 1 d .
C12 C 0.0449(4) 0.7852(6) 0.12699(17) 0.0599(17) Uani 1 1 d .
C13 C 0.3609(3) 1.2172(5) 0.08616(13) 0.0462(14) Uani 1 1 d .
H13A H 0.4116 1.2530 0.0779 0.055 Uiso 1 1 calc R
H13B H 0.3737 1.1303 0.0941 0.055 Uiso 1 1 calc R
C14 C 0.2928(4) 1.2128(5) 0.05586(14) 0.0525(16) Uani 1 1 d .
H14A H 0.2701 1.2982 0.0513 0.063 Uiso 1 1 calc R
H14B H 0.3163 1.1831 0.0347 0.063 Uiso 1 1 calc R
C15 C 0.1764(4) 1.0896(6) 0.03298(16) 0.0636(18) Uani 1 1 d .
H15A H 0.2110 1.0477 0.0168 0.076 Uiso 1 1 calc R
H15B H 0.1500 1.1639 0.0212 0.076 Uiso 1 1 calc R
C16 C 0.1114(4) 1.0007(5) 0.04296(15) 0.0530(16) Uani 1 1 d .
H16A H 0.0762 0.9746 0.0219 0.064 Uiso 1 1 calc R
H16B H 0.0758 1.0443 0.0585 0.064 Uiso 1 1 calc R
C17 C 0.2725(3) 0.6738(5) 0.11232(14) 0.0439(14) Uani 1 1 d .
H17A H 0.3179 0.6116 0.1148 0.053 Uiso 1 1 calc R
H17B H 0.2889 0.7418 0.0970 0.053 Uiso 1 1 calc R
C18 C 0.2613(3) 0.7298(5) 0.14812(14) 0.0479(14) Uani 1 1 d .
H18A H 0.2154 0.7914 0.1463 0.057 Uiso 1 1 calc R
H18B H 0.2483 0.6626 0.1644 0.057 Uiso 1 1 calc R
C19 C 0.3352(3) 0.8519(5) 0.19360(14) 0.0418(13) Uani 1 1 d .
H19A H 0.3474 0.7902 0.2125 0.050 Uiso 1 1 calc R
H19B H 0.2793 0.8868 0.1954 0.050 Uiso 1 1 calc R
C20 C 0.3992(3) 0.9577(5) 0.19693(13) 0.0386(13) Uani 1 1 d .
H20A H 0.4554 0.9220 0.1967 0.046 Uiso 1 1 calc R
H20B H 0.3964 1.0024 0.2192 0.046 Uiso 1 1 calc R
C21 C 0.8548(4) 1.4090(7) 0.18280(18) 0.0699(19) Uani 1 1 d .
C22 C 0.8521(4) 1.3696(5) 0.24937(17) 0.0507(15) Uani 1 1 d .
C23 C 0.7043(4) 1.3780(5) 0.20497(15) 0.0474(15) Uani 1 1 d .
C24 C 0.9807(5) 1.1475(7) 0.20213(19) 0.074(2) Uani 1 1 d .
C25 C 0.9364(4) 1.0972(7) 0.2627(2) 0.068(2) Uani 1 1 d .
C26 C 0.8961(4) 0.9200(7) 0.2132(2) 0.072(2) Uani 1 1 d .
C27 C 0.5366(4) 0.6939(6) 0.01412(18) 0.0640(18) Uani 1 1 d .
C28 C 0.4900(4) 0.6159(7) 0.07270(16) 0.0601(17) Uani 1 1 d .
C29 C 0.4405(5) 0.8568(6) 0.04894(18) 0.0661(19) Uani 1 1 d .
C30 C 0.7364(4) 0.6738(6) 0.04906(17) 0.0607(17) Uani 1 1 d .
C31 C 0.6863(4) 0.5967(7) 0.10630(18) 0.0641(18) Uani 1 1 d .
C32 C 0.7764(5) 0.8156(6) 0.10892(18) 0.0631(18) Uani 1 1 d .
C33 C 0.6700(3) 1.0536(5) 0.21596(15) 0.0438(14) Uani 1 1 d .
H33A H 0.6201 1.0742 0.2276 0.053 Uiso 1 1 calc R
H33B H 0.6627 1.0904 0.1924 0.053 Uiso 1 1 calc R
C34 C 0.6764(4) 0.9118(5) 0.21284(16) 0.0515(15) Uani 1 1 d .
H34A H 0.7265 0.8891 0.2017 0.062 Uiso 1 1 calc R
H34B H 0.6801 0.8727 0.2361 0.062 Uiso 1 1 calc R
C35 C 0.6096(4) 0.7389(5) 0.18119(14) 0.0465(14) Uani 1 1 d .
H35A H 0.5943 0.6816 0.1996 0.056 Uiso 1 1 calc R
H35B H 0.6668 0.7192 0.1763 0.056 Uiso 1 1 calc R
C36 C 0.5499(4) 0.7209(5) 0.14814(14) 0.0468(15) Uani 1 1 d .
H36A H 0.4928 0.7406 0.1532 0.056 Uiso 1 1 calc R
H36B H 0.5513 0.6322 0.1405 0.056 Uiso 1 1 calc R
C37 C 0.8648(5) 1.1764(7) 0.13023(17) 0.078(2) Uani 1 1 d .
H37A H 0.9051 1.2445 0.1364 0.093 Uiso 1 1 calc R
H37B H 0.8961 1.1005 0.1246 0.093 Uiso 1 1 calc R
C38 C 0.8098(6) 1.2142(8) 0.0996(2) 0.096(3) Uani 1 1 d .
H38A H 0.7789 1.2911 0.1047 0.116 Uiso 1 1 calc R
H38B H 0.8427 1.2326 0.0800 0.116 Uiso 1 1 calc R
C39 C 0.6929(5) 1.1471(6) 0.06344(19) 0.085(3) Uani 1 1 d .
H39A H 0.7170 1.1420 0.0410 0.102 Uiso 1 1 calc R
H39B H 0.6756 1.2350 0.0669 0.102 Uiso 1 1 calc R
C40 C 0.6173(4) 1.0596(5) 0.06276(16) 0.0678(19) Uani 1 1 d .
H40A H 0.5703 1.0990 0.0486 0.081 Uiso 1 1 calc R
H40B H 0.6015 1.0501 0.0866 0.081 Uiso 1 1 calc R

loop_
_atom_site_aniso_label
_atom_site_aniso_U_11
_atom_site_aniso_U_22
_atom_site_aniso_U_33
_atom_site_aniso_U_23
_atom_site_aniso_U_13
_atom_site_aniso_U_12
Fe1 0.0329(4) 0.0319(4) 0.0348(4) -0.0006(3) 0.0022(3) -0.0034(3)
Fe2 0.0333(4) 0.0307(4) 0.0369(4) -0.0006(3) 0.0056(3) -0.0015(3)
Fe3 0.0406(5) 0.0416(5) 0.0409(5) -0.0057(4) 0.0012(4) -0.0064(4)
Fe4 0.0398(5) 0.0593(6) 0.0408(5) -0.0034(4) 0.0023(4) -0.0089(4)
Fe5 0.0422(5) 0.0425(5) 0.0428(5) -0.0042(4) 0.0012(4) -0.0047(4)
Fe6 0.0329(5) 0.0533(5) 0.0656(6) -0.0036(4) 0.0104(4) 0.0034(4)
Fe7 0.0500(5) 0.0460(5) 0.0413(5) -0.0048(4) 0.0056(4) -0.0044(4)
Fe8 0.0441(5) 0.0448(5) 0.0433(5) -0.0034(4) 0.0137(4) -0.0030(4)
S1 0.0422(8) 0.0324(7) 0.0360(8) 0.0036(6) 0.0010(6) -0.0036(6)
S2 0.0398(8) 0.0368(8) 0.0426(8) 0.0000(6) -0.0061(6) -0.0040(6)
S3 0.0376(8) 0.0285(7) 0.0339(7) -0.0008(6) 0.0043(6) -0.0005(6)
S4 0.0518(10) 0.0374(8) 0.0505(9) 0.0032(7) -0.0047(7) -0.0083(7)
S5 0.0368(8) 0.0458(8) 0.0400(8) -0.0024(6) 0.0051(6) 0.0033(6)
S6 0.0485(9) 0.0399(8) 0.0389(8) -0.0028(6) 0.0119(7) -0.0025(6)
S7 0.0522(10) 0.0610(10) 0.0441(9) -0.0124(7) 0.0153(7) -0.0143(8)
S8 0.0723(11) 0.0476(9) 0.0417(9) 0.0006(7) 0.0131(8) -0.0120(8)
O1 0.072(3) 0.082(3) 0.036(2) 0.001(2) -0.007(2) 0.017(2)
O2 0.116(4) 0.038(3) 0.086(4) -0.013(2) -0.002(3) -0.002(3)
O3 0.052(3) 0.102(4) 0.073(3) -0.012(3) 0.027(2) -0.009(3)
O4 0.092(4) 0.053(3) 0.112(4) 0.000(3) 0.035(3) 0.029(3)
O5 0.098(4) 0.063(3) 0.045(3) 0.003(2) 0.022(3) -0.003(2)
O6 0.062(3) 0.101(4) 0.077(3) -0.033(3) 0.010(3) -0.033(3)
O7 0.079(4) 0.095(4) 0.054(3) 0.011(3) -0.010(3) 0.007(3)
O8 0.067(3) 0.058(3) 0.113(4) -0.026(3) -0.003(3) -0.015(3)
O9 0.053(3) 0.107(4) 0.099(4) -0.015(3) 0.023(3) -0.005(3)
O10 0.052(3) 0.153(5) 0.079(4) 0.025(3) -0.014(3) 0.010(3)
O11 0.111(5) 0.125(5) 0.161(6) -0.015(4) 0.031(4) -0.076(4)
O12 0.082(4) 0.154(5) 0.049(3) -0.028(3) 0.015(3) -0.011(3)
O13 0.066(3) 0.054(2) 0.043(2) 0.0035(19) -0.014(2) -0.014(2)
O14 0.040(2) 0.040(2) 0.046(2) -0.0024(18) 0.0009(17) -0.0019(17)
O15 0.157(6) 0.113(5) 0.091(4) 0.018(3) 0.021(4) -0.077(4)
O16 0.080(4) 0.084(3) 0.064(3) -0.020(3) -0.020(3) -0.003(3)
O17 0.056(3) 0.059(3) 0.111(4) -0.018(3) -0.022(3) 0.013(2)
O18 0.058(4) 0.135(5) 0.148(5) 0.009(4) 0.049(4) -0.009(3)
O19 0.078(4) 0.137(5) 0.093(4) 0.030(4) -0.032(3) -0.025(3)
O20 0.090(4) 0.058(3) 0.198(7) -0.004(4) 0.036(4) 0.028(3)
O21 0.145(5) 0.123(5) 0.059(3) -0.039(3) 0.036(3) -0.049(4)
O22 0.110(4) 0.069(3) 0.085(4) -0.004(3) 0.026(3) -0.041(3)
O23 0.079(4) 0.096(4) 0.134(5) -0.001(4) -0.011(4) 0.031(3)
O24 0.121(5) 0.111(4) 0.088(4) -0.028(3) 0.050(4) 0.020(4)
O25 0.125(5) 0.060(3) 0.129(5) 0.036(3) 0.035(4) 0.019(3)
O26 0.057(4) 0.119(4) 0.119(5) -0.029(4) -0.016(3) -0.009(3)
O27 0.038(2) 0.045(2) 0.053(2) -0.0107(18) 0.0037(18) -0.0043(18)
O28 0.112(4) 0.077(3) 0.057(3) -0.003(3) 0.002(3) -0.039(3)
C1 0.036(3) 0.037(3) 0.050(4) -0.007(3) 0.002(3) 0.000(2)
C2 0.048(4) 0.050(4) 0.042(4) 0.006(3) -0.003(3) -0.005(3)
C3 0.045(4) 0.048(3) 0.040(3) -0.005(3) 0.000(3) -0.010(3)
C4 0.050(4) 0.045(4) 0.053(4) 0.007(3) 0.014(3) 0.001(3)
C5 0.039(3) 0.031(3) 0.054(4) -0.006(3) 0.013(3) -0.005(2)
C6 0.041(4) 0.046(4) 0.050(4) -0.010(3) 0.012(3) -0.003(3)
C7 0.056(4) 0.055(4) 0.048(4) -0.011(3) 0.008(3) -0.006(3)
C8 0.044(4) 0.065(4) 0.056(4) -0.015(3) 0.003(3) -0.003(3)
C9 0.059(4) 0.051(4) 0.048(4) -0.008(3) 0.002(3) -0.008(3)
C10 0.046(4) 0.091(5) 0.054(4) -0.003(4) 0.001(3) -0.017(4)
C11 0.059(5) 0.096(6) 0.076(5) -0.012(4) 0.015(4) -0.021(4)
C12 0.047(4) 0.085(5) 0.049(4) 0.003(4) 0.006(3) -0.004(3)
C13 0.051(4) 0.051(4) 0.037(3) 0.001(3) 0.008(3) -0.006(3)
C14 0.069(4) 0.047(4) 0.041(3) 0.004(3) 0.001(3) -0.012(3)
C15 0.077(5) 0.053(4) 0.055(4) 0.005(3) -0.022(4) -0.009(4)
C16 0.049(4) 0.050(4) 0.054(4) 0.004(3) -0.023(3) 0.004(3)
C17 0.043(4) 0.038(3) 0.048(4) 0.004(3) -0.006(3) 0.003(3)
C18 0.043(4) 0.049(4) 0.051(4) 0.001(3) 0.001(3) -0.009(3)
C19 0.046(4) 0.037(3) 0.043(3) 0.004(3) 0.004(3) -0.003(3)
C20 0.042(3) 0.034(3) 0.038(3) 0.005(2) -0.004(3) 0.002(2)
C21 0.073(5) 0.075(5) 0.060(5) -0.004(4) -0.003(4) -0.023(4)
C22 0.042(4) 0.046(4) 0.063(4) -0.006(3) 0.001(3) -0.002(3)
C23 0.054(4) 0.035(3) 0.050(4) -0.003(3) -0.011(3) -0.003(3)
C24 0.053(5) 0.084(5) 0.089(6) 0.001(4) 0.024(4) 0.011(4)
C25 0.044(4) 0.073(5) 0.085(6) 0.013(4) -0.011(4) -0.003(3)
C26 0.044(4) 0.068(5) 0.106(6) 0.000(4) 0.017(4) 0.012(4)
C27 0.076(5) 0.060(4) 0.058(4) -0.009(4) 0.016(4) -0.019(4)
C28 0.062(5) 0.070(5) 0.050(4) -0.012(3) 0.013(3) -0.007(4)
C29 0.066(5) 0.056(4) 0.075(5) -0.004(4) 0.000(4) -0.006(4)
C30 0.064(5) 0.062(4) 0.058(4) -0.009(3) 0.013(4) -0.004(3)
C31 0.059(5) 0.059(4) 0.077(5) -0.004(4) 0.023(4) 0.009(3)
C32 0.060(5) 0.063(4) 0.069(5) -0.008(4) 0.018(4) 0.000(4)
C33 0.031(3) 0.047(3) 0.054(4) -0.003(3) 0.004(3) 0.003(3)
C34 0.049(4) 0.039(3) 0.066(4) 0.004(3) -0.001(3) 0.003(3)
C35 0.062(4) 0.037(3) 0.042(3) -0.001(3) 0.018(3) -0.003(3)
C36 0.053(4) 0.045(3) 0.046(3) -0.004(3) 0.020(3) -0.010(3)
C37 0.080(5) 0.105(6) 0.051(4) -0.016(4) 0.025(4) -0.038(4)
C38 0.128(8) 0.098(6) 0.069(5) -0.005(5) 0.037(5) -0.054(6)
C39 0.142(8) 0.055(5) 0.060(5) 0.000(4) 0.023(5) -0.034(5)
C40 0.100(6) 0.043(4) 0.060(4) 0.007(3) 0.005(4) 0.000(4)

loop_
_atom_type_symbol
_atom_type_description
_atom_type_scat_dispersion_real
_atom_type_scat_dispersion_imag
_atom_type_scat_source
C C 0.0033 0.0016 'International Tables Vol C Tables 4.2.6.8 and 6.1.1.4'
H H 0.0000 0.0000 'International Tables Vol C Tables 4.2.6.8 and 6.1.1.4'
O O 0.0106 0.0060 'International Tables Vol C Tables 4.2.6.8 and 6.1.1.4'
S S 0.1246 0.1234 'International Tables Vol C Tables 4.2.6.8 and 6.1.1.4'
Fe Fe 0.3463 0.8444 'International Tables Vol C Tables 4.2.6.8 and 6.1.1.4'

loop_
_geom_angle_atom_site_label_1
_geom_angle_atom_site_label_2
_geom_angle_atom_site_label_3
_geom_angle
C1 Fe1 C2 88.8(2)
C1 Fe1 C3 99.7(2)
C2 Fe1 C3 102.4(2)
C1 Fe1 S3 93.71(17)
C2 Fe1 S3 157.50(19)
C3 Fe1 S3 99.17(17)
C1 Fe1 S1 161.31(17)
C2 Fe1 S1 89.63(18)
C3 Fe1 S1 98.79(18)
S3 Fe1 S1 80.89(5)
C1 Fe1 Fe2 106.14(17)
C2 Fe1 Fe2 102.14(18)
C3 Fe1 Fe2 144.40(17)
S3 Fe1 Fe2 55.71(4)
S1 Fe1 Fe2 56.11(4)
C5 Fe2 C4 89.8(2)
C5 Fe2 C6 99.9(2)
C4 Fe2 C6 95.8(3)
C5 Fe2 S3 93.78(17)
C4 Fe2 S3 161.40(19)
C6 Fe2 S3 101.52(17)
C5 Fe2 S1 154.86(18)
C4 Fe2 S1 87.94(18)
C6 Fe2 S1 105.19(18)
S3 Fe2 S1 81.12(5)
C5 Fe2 Fe1 100.63(18)
C4 Fe2 Fe1 105.35(19)
C6 Fe2 Fe1 150.37(17)
S3 Fe2 Fe1 56.05(4)
S1 Fe2 Fe1 56.16(4)
C8 Fe3 C7 91.8(3)
C8 Fe3 C9 98.6(3)
C7 Fe3 C9 99.4(3)
C8 Fe3 S2 155.19(19)
C7 Fe3 S2 92.31(19)
C9 Fe3 S2 104.88(18)
C8 Fe3 S4 88.3(2)
C7 Fe3 S4 159.49(19)
C9 Fe3 S4 100.8(2)
S2 Fe3 S4 79.50(6)
C8 Fe3 Fe4 99.53(19)
C7 Fe3 Fe4 103.16(19)
C9 Fe3 Fe4 150.43(19)
S2 Fe3 Fe4 55.73(4)
S4 Fe3 Fe4 56.71(5)
C10 Fe4 C11 90.8(3)
C10 Fe4 C12 96.2(3)
C11 Fe4 C12 98.2(3)
C10 Fe4 S2 92.8(2)
C11 Fe4 S2 158.2(2)
C12 Fe4 S2 102.8(2)
C10 Fe4 S4 157.6(2)
C11 Fe4 S4 88.7(2)
C12 Fe4 S4 106.0(2)
S2 Fe4 S4 79.94(6)
C10 Fe4 Fe3 101.8(2)
C11 Fe4 Fe3 101.5(2)
C12 Fe4 Fe3 153.0(2)
S2 Fe4 Fe3 56.75(4)
S4 Fe4 Fe3 56.49(5)
C21 Fe5 C22 92.4(3)
C21 Fe5 C23 95.1(3)
C22 Fe5 C23 100.9(3)
C21 Fe5 S7 91.9(2)
C22 Fe5 S7 149.04(19)
C23 Fe5 S7 109.24(18)
C21 Fe5 S5 168.0(2)
C22 Fe5 S5 90.43(19)
C23 Fe5 S5 95.87(18)
S7 Fe5 S5 79.78(6)
C21 Fe5 Fe6 111.9(2)
C22 Fe5 Fe6 94.32(19)
C23 Fe5 Fe6 148.45(18)
S7 Fe5 Fe6 55.85(5)
S5 Fe5 Fe6 56.24(5)
C24 Fe6 C25 90.6(3)
C24 Fe6 C26 101.8(3)
C25 Fe6 C26 95.4(3)
C24 Fe6 S7 93.9(3)
C25 Fe6 S7 162.1(2)
C26 Fe6 S7 100.6(2)
C24 Fe6 S5 151.8(2)
C25 Fe6 S5 87.7(2)
C26 Fe6 S5 106.4(2)
S7 Fe6 S5 80.25(6)
C24 Fe6 Fe5 97.2(2)
C25 Fe6 Fe5 105.9(2)
C26 Fe6 Fe5 151.2(2)
S7 Fe6 Fe5 56.38(5)
S5 Fe6 Fe5 56.54(4)
C28 Fe7 C27 90.8(3)
C28 Fe7 C29 100.3(3)
C27 Fe7 C29 98.1(3)
C28 Fe7 S6 93.0(2)
C27 Fe7 S6 159.9(2)
C29 Fe7 S6 100.6(2)
C28 Fe7 S8 157.7(2)
C27 Fe7 S8 88.5(2)
C29 Fe7 S8 101.8(2)
S6 Fe7 S8 80.54(6)
C28 Fe7 Fe8 102.4(2)
C27 Fe7 Fe8 104.1(2)
C29 Fe7 Fe8 147.7(2)
S6 Fe7 Fe8 55.80(4)
S8 Fe7 Fe8 56.35(5)
C31 Fe8 C30 89.7(3)
C31 Fe8 C32 97.6(3)
C30 Fe8 C32 99.1(3)
C31 Fe8 S6 93.56(19)
C30 Fe8 S6 158.4(2)
C32 Fe8 S6 101.6(2)
C31 Fe8 S8 156.6(2)
C30 Fe8 S8 87.7(2)
C32 Fe8 S8 105.7(2)
S6 Fe8 S8 80.85(6)
C31 Fe8 Fe7 101.7(2)
C30 Fe8 Fe7 102.1(2)
C32 Fe8 Fe7 151.2(2)
S6 Fe8 Fe7 56.38(5)
S8 Fe8 Fe7 56.32(5)
C13 S1 Fe2 117.06(18)
C13 S1 Fe1 109.28(19)
Fe2 S1 Fe1 67.73(5)
C16 S2 Fe4 112.95(19)
C16 S2 Fe3 117.55(19)
Fe4 S2 Fe3 67.51(5)
C20 S3 Fe2 113.64(18)
C20 S3 Fe1 114.73(17)
Fe2 S3 Fe1 68.24(5)
C17 S4 Fe3 109.20(18)
C17 S4 Fe4 115.06(18)
Fe3 S4 Fe4 66.80(5)
C33 S5 Fe6 115.09(18)
C33 S5 Fe5 109.12(18)
Fe6 S5 Fe5 67.22(5)
C36 S6 Fe8 113.57(19)
C36 S6 Fe7 114.79(19)
Fe8 S6 Fe7 67.83(5)
C37 S7 Fe6 114.5(3)
C37 S7 Fe5 116.6(2)
Fe6 S7 Fe5 67.77(5)
C40 S8 Fe7 110.5(2)
C40 S8 Fe8 116.8(2)
Fe7 S8 Fe8 67.33(5)
C14 O13 C15 111.6(4)
C18 O14 C19 113.3(4)
C34 O27 C35 114.0(4)
C39 O28 C38 111.0(6)
O1 C1 Fe1 178.3(5)
O2 C2 Fe1 177.8(5)
O3 C3 Fe1 176.8(5)
O4 C4 Fe2 178.9(5)
O5 C5 Fe2 178.0(5)
O6 C6 Fe2 178.1(5)
O7 C7 Fe3 178.7(6)
O8 C8 Fe3 179.0(7)
O9 C9 Fe3 178.2(6)
O10 C10 Fe4 179.4(7)
O11 C11 Fe4 178.5(7)
O12 C12 Fe4 177.7(6)
C14 C13 S1 113.1(4)
C14 C13 H13A 109.0
S1 C13 H13A 109.0
C14 C13 H13B 109.0
S1 C13 H13B 109.0
H13A C13 H13B 107.8
O13 C14 C13 109.8(4)
O13 C14 H14A 109.7
C13 C14 H14A 109.7
O13 C14 H14B 109.7
C13 C14 H14B 109.7
H14A C14 H14B 108.2
O13 C15 C16 109.3(5)
O13 C15 H15A 109.8
C16 C15 H15A 109.8
O13 C15 H15B 109.8
C16 C15 H15B 109.8
H15A C15 H15B 108.3
C15 C16 S2 111.8(4)
C15 C16 H16A 109.3
S2 C16 H16A 109.3
C15 C16 H16B 109.3
S2 C16 H16B 109.3
H16A C16 H16B 107.9
C18 C17 S4 113.5(4)
C18 C17 H17A 108.9
S4 C17 H17A 108.9
C18 C17 H17B 108.9
S4 C17 H17B 108.9
H17A C17 H17B 107.7
O14 C18 C17 107.2(4)
O14 C18 H18A 110.3
C17 C18 H18A 110.3
O14 C18 H18B 110.3
C17 C18 H18B 110.3
H18A C18 H18B 108.5
O14 C19 C20 109.1(4)
O14 C19 H19A 109.9
C20 C19 H19A 109.9
O14 C19 H19B 109.9
C20 C19 H19B 109.9
H19A C19 H19B 108.3
C19 C20 S3 109.6(4)
C19 C20 H20A 109.7
S3 C20 H20A 109.7
C19 C20 H20B 109.7
S3 C20 H20B 109.7
H20A C20 H20B 108.2
O15 C21 Fe5 178.1(7)
O16 C22 Fe5 177.7(6)
O17 C23 Fe5 175.1(6)
O18 C24 Fe6 176.4(7)
O19 C25 Fe6 178.4(7)
O20 C26 Fe6 178.0(7)
O21 C27 Fe7 178.5(7)
O22 C28 Fe7 179.0(6)
O23 C29 Fe7 179.2(7)
O24 C30 Fe8 179.5(7)
O25 C31 Fe8 179.5(8)
O26 C32 Fe8 175.6(7)
C34 C33 S5 113.7(4)
C34 C33 H33A 108.8
S5 C33 H33A 108.8
C34 C33 H33B 108.8
S5 C33 H33B 108.8
H33A C33 H33B 107.7
O27 C34 C33 108.0(4)
O27 C34 H34A 110.1
C33 C34 H34A 110.1
O27 C34 H34B 110.1
C33 C34 H34B 110.1
H34A C34 H34B 108.4
O27 C35 C36 108.5(4)
O27 C35 H35A 110.0
C36 C35 H35A 110.0
O27 C35 H35B 110.0
C36 C35 H35B 110.0
H35A C35 H35B 108.4
C35 C36 S6 110.2(4)
C35 C36 H36A 109.6
S6 C36 H36A 109.6
C35 C36 H36B 109.6
S6 C36 H36B 109.6
H36A C36 H36B 108.1
C38 C37 S7 111.9(5)
C38 C37 H37A 109.2
S7 C37 H37A 109.2
C38 C37 H37B 109.2
S7 C37 H37B 109.2
H37A C37 H37B 107.9
O28 C38 C37 108.4(6)
O28 C38 H38A 110.0
C37 C38 H38A 110.0
O28 C38 H38B 110.0
C37 C38 H38B 110.0
H38A C38 H38B 108.4
O28 C39 C40 110.0(5)
O28 C39 H39A 109.7
C40 C39 H39A 109.7
O28 C39 H39B 109.7
C40 C39 H39B 109.7
H39A C39 H39B 108.2
C39 C40 S8 113.0(5)
C39 C40 H40A 109.0
S8 C40 H40A 109.0
C39 C40 H40B 109.0
S8 C40 H40B 109.0
H40A C40 H40B 107.8

loop_
_geom_bond_atom_site_label_1
_geom_bond_atom_site_label_2
_geom_bond_distance
Fe1 C1 1.784(6)
Fe1 C2 1.794(6)
Fe1 C3 1.808(6)
Fe1 S3 2.2575(15)
Fe1 S1 2.2685(16)
Fe1 Fe2 2.5276(12)
Fe2 C5 1.794(6)
Fe2 C4 1.799(6)
Fe2 C6 1.812(6)
Fe2 S3 2.2485(15)
Fe2 S1 2.2672(15)
Fe3 C8 1.796(7)
Fe3 C7 1.801(7)
Fe3 C9 1.811(7)
Fe3 S2 2.2712(16)
Fe3 S4 2.2762(17)
Fe3 Fe4 2.5092(12)
Fe4 C10 1.783(8)
Fe4 C11 1.802(8)
Fe4 C12 1.807(7)
Fe4 S2 2.2443(16)
Fe4 S4 2.2820(18)
Fe5 C21 1.778(7)
Fe5 C22 1.780(6)
Fe5 C23 1.800(7)
Fe5 S7 2.2631(17)
Fe5 S5 2.2761(16)
Fe5 Fe6 2.5155(13)
Fe6 C24 1.764(7)
Fe6 C25 1.795(8)
Fe6 C26 1.818(8)
Fe6 S7 2.2488(19)
Fe6 S5 2.2681(16)
Fe7 C28 1.786(7)
Fe7 C27 1.792(7)
Fe7 C29 1.804(8)
Fe7 S6 2.2654(17)
Fe7 S8 2.2720(17)
Fe7 Fe8 2.5193(13)
Fe8 C31 1.778(7)
Fe8 C30 1.797(7)
Fe8 C32 1.799(8)
Fe8 S6 2.2501(16)
Fe8 S8 2.2727(18)
S1 C13 1.824(5)
S2 C16 1.839(5)
S3 C20 1.836(5)
S4 C17 1.836(5)
S5 C33 1.839(5)
S6 C36 1.827(5)
S7 C37 1.834(6)
S8 C40 1.834(6)
O1 C1 1.135(6)
O2 C2 1.135(6)
O3 C3 1.133(6)
O4 C4 1.127(6)
O5 C5 1.139(6)
O6 C6 1.135(6)
O7 C7 1.125(7)
O8 C8 1.134(6)
O9 C9 1.126(7)
O10 C10 1.136(7)
O11 C11 1.140(7)
O12 C12 1.136(7)
O13 C14 1.410(6)
O13 C15 1.432(6)
O14 C18 1.410(6)
O14 C19 1.421(6)
O15 C21 1.146(7)
O16 C22 1.145(6)
O17 C23 1.131(6)
O18 C24 1.153(7)
O19 C25 1.134(7)
O20 C26 1.118(7)
O21 C27 1.134(7)
O22 C28 1.131(7)
O23 C29 1.137(7)
O24 C30 1.125(7)
O25 C31 1.137(7)
O26 C32 1.140(7)
O27 C34 1.398(6)
O27 C35 1.419(6)
O28 C39 1.379(8)
O28 C38 1.426(8)
C13 C14 1.503(7)
C13 H13A 0.9700
C13 H13B 0.9700
C14 H14A 0.9700
C14 H14B 0.9700
C15 C16 1.468(8)
C15 H15A 0.9700
C15 H15B 0.9700
C16 H16A 0.9700
C16 H16B 0.9700
C17 C18 1.507(7)
C17 H17A 0.9700
C17 H17B 0.9700
C18 H18A 0.9700
C18 H18B 0.9700
C19 C20 1.500(7)
C19 H19A 0.9700
C19 H19B 0.9700
C20 H20A 0.9700
C20 H20B 0.9700
C33 C34 1.487(7)
C33 H33A 0.9700
C33 H33B 0.9700
C34 H34A 0.9700
C34 H34B 0.9700
C35 C36 1.511(7)
C35 H35A 0.9700
C35 H35B 0.9700
C36 H36A 0.9700
C36 H36B 0.9700
C37 C38 1.442(10)
C37 H37A 0.9700
C37 H37B 0.9700
C38 H38A 0.9700
C38 H38B 0.9700
C39 C40 1.509(9)
C39 H39A 0.9700
C39 H39B 0.9700
C40 H40A 0.9700
C40 H40B 0.9700

loop_
_geom_torsion_atom_site_label_1
_geom_torsion_atom_site_label_2
_geom_torsion_atom_site_label_3
_geom_torsion_atom_site_label_4
_geom_torsion
C1 Fe1 Fe2 C5 4.0(2)
C2 Fe1 Fe2 C5 -88.2(2)
C3 Fe1 Fe2 C5 139.0(3)
S3 Fe1 Fe2 C5 87.40(17)
S1 Fe1 Fe2 C5 -169.47(17)
C1 Fe1 Fe2 C4 96.7(3)
C2 Fe1 Fe2 C4 4.5(3)
C3 Fe1 Fe2 C4 -128.3(4)
S3 Fe1 Fe2 C4 -179.90(19)
S1 Fe1 Fe2 C4 -76.76(19)
C1 Fe1 Fe2 C6 -129.2(4)
C2 Fe1 Fe2 C6 138.5(4)
C3 Fe1 Fe2 C6 5.8(5)
S3 Fe1 Fe2 C6 -45.9(4)
S1 Fe1 Fe2 C6 57.3(4)
C1 Fe1 Fe2 S3 -83.35(17)
C2 Fe1 Fe2 S3 -175.63(18)
C3 Fe1 Fe2 S3 51.6(3)
S1 Fe1 Fe2 S3 103.14(6)
C1 Fe1 Fe2 S1 173.51(18)
C2 Fe1 Fe2 S1 81.23(18)
C3 Fe1 Fe2 S1 -51.5(3)
S3 Fe1 Fe2 S1 -103.14(6)
C8 Fe3 Fe4 C10 -92.4(3)
C7 Fe3 Fe4 C10 1.8(3)
C9 Fe3 Fe4 C10 140.7(4)
S2 Fe3 Fe4 C10 85.5(2)
S4 Fe3 Fe4 C10 -173.9(2)
C8 Fe3 Fe4 C11 0.9(3)
C7 Fe3 Fe4 C11 95.0(3)
C9 Fe3 Fe4 C11 -126.0(5)
S2 Fe3 Fe4 C11 178.8(3)
S4 Fe3 Fe4 C11 -80.6(3)
C8 Fe3 Fe4 C12 136.8(5)
C7 Fe3 Fe4 C12 -129.0(5)
C9 Fe3 Fe4 C12 9.9(6)
S2 Fe3 Fe4 C12 -45.3(5)
S4 Fe3 Fe4 C12 55.3(5)
C8 Fe3 Fe4 S2 -177.8(2)
C7 Fe3 Fe4 S2 -83.7(2)
C9 Fe3 Fe4 S2 55.2(4)
S4 Fe3 Fe4 S2 100.58(7)
C8 Fe3 Fe4 S4 81.6(2)
C7 Fe3 Fe4 S4 175.7(2)
C9 Fe3 Fe4 S4 -45.4(4)
S2 Fe3 Fe4 S4 -100.58(7)
C21 Fe5 Fe6 C24 13.1(3)
C22 Fe5 Fe6 C24 -81.2(3)
C23 Fe5 Fe6 C24 159.7(4)
S7 Fe5 Fe6 C24 89.9(3)
S5 Fe5 Fe6 C24 -168.9(3)
C21 Fe5 Fe6 C25 105.7(3)
C22 Fe5 Fe6 C25 11.4(3)
C23 Fe5 Fe6 C25 -107.6(4)
S7 Fe5 Fe6 C25 -177.5(2)
S5 Fe5 Fe6 C25 -76.2(2)
C21 Fe5 Fe6 C26 -118.0(5)
C22 Fe5 Fe6 C26 147.7(5)
C23 Fe5 Fe6 C26 28.6(6)
S7 Fe5 Fe6 C26 -41.2(5)
S5 Fe5 Fe6 C26 60.0(5)
C21 Fe5 Fe6 S7 -76.8(2)
C22 Fe5 Fe6 S7 -171.1(2)
C23 Fe5 Fe6 S7 69.9(4)
S5 Fe5 Fe6 S7 101.28(7)
C21 Fe5 Fe6 S5 -178.1(2)
C22 Fe5 Fe6 S5 87.62(19)
C23 Fe5 Fe6 S5 -31.4(4)
S7 Fe5 Fe6 S5 -101.28(7)
C28 Fe7 Fe8 C31 1.3(3)
C27 Fe7 Fe8 C31 -92.7(3)
C29 Fe7 Fe8 C31 135.2(5)
S6 Fe7 Fe8 C31 86.4(2)
S8 Fe7 Fe8 C31 -171.2(2)
C28 Fe7 Fe8 C30 93.6(3)
C27 Fe7 Fe8 C30 -0.5(3)
C29 Fe7 Fe8 C30 -132.6(5)
S6 Fe7 Fe8 C30 178.7(2)
S8 Fe7 Fe8 C30 -79.0(2)
C28 Fe7 Fe8 C32 -130.0(5)
C27 Fe7 Fe8 C32 136.0(5)
C29 Fe7 Fe8 C32 3.8(6)
S6 Fe7 Fe8 C32 -44.9(4)
S8 Fe7 Fe8 C32 57.4(4)
C28 Fe7 Fe8 S6 -85.1(2)
C27 Fe7 Fe8 S6 -179.1(2)
C29 Fe7 Fe8 S6 48.7(4)
S8 Fe7 Fe8 S6 102.34(7)
C28 Fe7 Fe8 S8 172.5(2)
C27 Fe7 Fe8 S8 78.5(2)
C29 Fe7 Fe8 S8 -53.6(4)
S6 Fe7 Fe8 S8 -102.34(7)
C5 Fe2 S1 C13 126.1(4)
C4 Fe2 S1 C13 -148.9(3)
C6 Fe2 S1 C13 -53.4(3)
S3 Fe2 S1 C13 46.2(2)
Fe1 Fe2 S1 C13 101.0(2)
C5 Fe2 S1 Fe1 25.0(4)
C4 Fe2 S1 Fe1 110.1(2)
C6 Fe2 S1 Fe1 -154.46(18)
S3 Fe2 S1 Fe1 -54.85(5)
C1 Fe1 S1 C13 -132.0(6)
C2 Fe1 S1 C13 142.9(3)
C3 Fe1 S1 C13 40.4(3)
S3 Fe1 S1 C13 -57.60(19)
Fe2 Fe1 S1 C13 -112.18(19)
C1 Fe1 S1 Fe2 -19.8(5)
C2 Fe1 S1 Fe2 -104.93(18)
C3 Fe1 S1 Fe2 152.54(17)
S3 Fe1 S1 Fe2 54.57(4)
C10 Fe4 S2 C16 9.2(3)
C11 Fe4 S2 C16 108.4(7)
C12 Fe4 S2 C16 -87.7(3)
S4 Fe4 S2 C16 168.0(2)
Fe3 Fe4 S2 C16 111.6(2)
C10 Fe4 S2 Fe3 -102.4(2)
C11 Fe4 S2 Fe3 -3.2(7)
C12 Fe4 S2 Fe3 160.7(2)
S4 Fe4 S2 Fe3 56.35(5)
C8 Fe3 S2 C16 -100.0(5)
C7 Fe3 S2 C16 -0.7(3)
C9 Fe3 S2 C16 99.7(3)
S4 Fe3 S2 C16 -161.8(2)
Fe4 Fe3 S2 C16 -105.1(2)
C8 Fe3 S2 Fe4 5.1(5)
C7 Fe3 S2 Fe4 104.37(19)
C9 Fe3 S2 Fe4 -155.2(2)
S4 Fe3 S2 Fe4 -56.69(5)
C5 Fe2 S3 C20 8.2(2)
C4 Fe2 S3 C20 108.8(6)
C6 Fe2 S3 C20 -92.7(3)
S1 Fe2 S3 C20 163.44(19)
Fe1 Fe2 S3 C20 108.49(19)
C5 Fe2 S3 Fe1 -100.27(17)
C4 Fe2 S3 Fe1 0.3(6)
C6 Fe2 S3 Fe1 158.77(18)
S1 Fe2 S3 Fe1 54.95(5)
C1 Fe1 S3 C20 0.1(3)
C2 Fe1 S3 C20 -95.7(5)
C3 Fe1 S3 C20 100.6(3)
S1 Fe1 S3 C20 -161.90(19)
Fe2 Fe1 S3 C20 -106.95(19)
C1 Fe1 S3 Fe2 107.03(17)
C2 Fe1 S3 Fe2 11.2(5)
C3 Fe1 S3 Fe2 -152.47(18)
S1 Fe1 S3 Fe2 -54.95(5)
C8 Fe3 S4 C17 147.6(3)
C7 Fe3 S4 C17 -121.9(6)
C9 Fe3 S4 C17 49.2(3)
S2 Fe3 S4 C17 -54.09(19)
Fe4 Fe3 S4 C17 -109.80(19)
C8 Fe3 S4 Fe4 -102.58(19)
C7 Fe3 S4 Fe4 -12.1(6)
C9 Fe3 S4 Fe4 159.04(19)
S2 Fe3 S4 Fe4 55.71(5)
C10 Fe4 S4 C17 117.0(6)
C11 Fe4 S4 C17 -154.1(3)
C12 Fe4 S4 C17 -55.9(3)
S2 Fe4 S4 C17 44.6(2)
Fe3 Fe4 S4 C17 101.2(2)
C10 Fe4 S4 Fe3 15.8(6)
C11 Fe4 S4 Fe3 104.7(2)
C12 Fe4 S4 Fe3 -157.1(2)
S2 Fe4 S4 Fe3 -56.61(5)
C24 Fe6 S5 C33 125.2(6)
C25 Fe6 S5 C33 -147.9(3)
C26 Fe6 S5 C33 -53.0(3)
S7 Fe6 S5 C33 45.3(2)
Fe5 Fe6 S5 C33 101.3(2)
C24 Fe6 S5 Fe5 23.9(5)
C25 Fe6 S5 Fe5 110.8(2)
C26 Fe6 S5 Fe5 -154.2(3)
S7 Fe6 S5 Fe5 -55.96(5)
C21 Fe5 S5 C33 -101.3(11)
C22 Fe5 S5 C33 155.1(3)
C23 Fe5 S5 C33 54.1(2)
S7 Fe5 S5 C33 -54.40(18)
Fe6 Fe5 S5 C33 -109.95(18)
C21 Fe5 S5 Fe6 8.7(11)
C22 Fe5 S5 Fe6 -94.91(19)
C23 Fe5 S5 Fe6 164.09(18)
S7 Fe5 S5 Fe6 55.55(5)
C31 Fe8 S6 C36 6.7(3)
C30 Fe8 S6 C36 104.9(6)
C32 Fe8 S6 C36 -91.9(3)
S8 Fe8 S6 C36 163.9(2)
Fe7 Fe8 S6 C36 108.4(2)
C31 Fe8 S6 Fe7 -101.7(2)
C30 Fe8 S6 Fe7 -3.5(6)
C32 Fe8 S6 Fe7 159.7(2)
S8 Fe8 S6 Fe7 55.43(5)
C28 Fe7 S6 C36 -3.7(3)
C27 Fe7 S6 C36 -104.3(6)
C29 Fe7 S6 C36 97.4(3)
S8 Fe7 S6 C36 -162.2(2)
Fe8 Fe7 S6 C36 -106.7(2)
C28 Fe7 S6 Fe8 103.0(2)
C27 Fe7 S6 Fe8 2.4(6)
C29 Fe7 S6 Fe8 -155.9(2)
S8 Fe7 S6 Fe8 -55.53(6)
C24 Fe6 S7 C37 14.1(3)
C25 Fe6 S7 C37 118.1(8)
C26 Fe6 S7 C37 -88.6(3)
S5 Fe6 S7 C37 166.3(3)
Fe5 Fe6 S7 C37 110.2(3)
C24 Fe6 S7 Fe5 -96.1(2)
C25 Fe6 S7 Fe5 7.9(7)
C26 Fe6 S7 Fe5 161.2(2)
S5 Fe6 S7 Fe5 56.11(5)
C21 Fe5 S7 C37 8.0(4)
C22 Fe5 S7 C37 -89.8(5)
C23 Fe5 S7 C37 104.1(4)
S5 Fe5 S7 C37 -163.2(3)
Fe6 Fe5 S7 C37 -107.3(3)
C21 Fe5 S7 Fe6 115.3(2)
C22 Fe5 S7 Fe6 17.5(4)
C23 Fe5 S7 Fe6 -148.6(2)
S5 Fe5 S7 Fe6 -55.94(5)
C28 Fe7 S8 C40 -130.9(6)
C27 Fe7 S8 C40 140.5(3)
C29 Fe7 S8 C40 42.5(3)
S6 Fe7 S8 C40 -56.4(2)
Fe8 Fe7 S8 C40 -111.4(2)
C28 Fe7 S8 Fe8 -19.5(5)
C27 Fe7 S8 Fe8 -108.1(2)
C29 Fe7 S8 Fe8 154.0(2)
S6 Fe7 S8 Fe8 55.00(5)
C31 Fe8 S8 C40 124.5(5)
C30 Fe8 S8 C40 -151.4(3)
C32 Fe8 S8 C40 -52.7(3)
S6 Fe8 S8 C40 46.9(3)
Fe7 Fe8 S8 C40 102.4(3)
C31 Fe8 S8 Fe7 22.1(5)
C30 Fe8 S8 Fe7 106.2(2)
C32 Fe8 S8 Fe7 -155.1(2)
S6 Fe8 S8 Fe7 -55.48(5)
C2 Fe1 C1 O1 23(18)
C3 Fe1 C1 O1 125(18)
S3 Fe1 C1 O1 -135(18)
S1 Fe1 C1 O1 -62(19)
Fe2 Fe1 C1 O1 -79(18)
C1 Fe1 C2 O2 -2(15)
C3 Fe1 C2 O2 -102(15)
S3 Fe1 C2 O2 94(15)
S1 Fe1 C2 O2 159(15)
Fe2 Fe1 C2 O2 104(15)
C1 Fe1 C3 O3 132(10)
C2 Fe1 C3 O3 -137(10)
S3 Fe1 C3 O3 37(10)
S1 Fe1 C3 O3 -45(10)
Fe2 Fe1 C3 O3 -4(11)
C5 Fe2 C4 O4 -13(42)
C6 Fe2 C4 O4 87(42)
S3 Fe2 C4 O4 -114(42)
S1 Fe2 C4 O4 -168(100)
Fe1 Fe2 C4 O4 -114(42)
C4 Fe2 C5 O5 -56(16)
C6 Fe2 C5 O5 -152(16)
S3 Fe2 C5 O5 105(16)
S1 Fe2 C5 O5 28(16)
Fe1 Fe2 C5 O5 49(16)
C5 Fe2 C6 O6 55(20)
C4 Fe2 C6 O6 -36(20)
S3 Fe2 C6 O6 151(20)
S1 Fe2 C6 O6 -126(20)
Fe1 Fe2 C6 O6 -172(100)
C8 Fe3 C7 O7 117(29)
C9 Fe3 C7 O7 -144(29)
S2 Fe3 C7 O7 -39(29)
S4 Fe3 C7 O7 27(29)
Fe4 Fe3 C7 O7 17(29)
C7 Fe3 C8 O8 -172(100)
C9 Fe3 C8 O8 88(40)
S2 Fe3 C8 O8 -73(40)
S4 Fe3 C8 O8 -13(40)
Fe4 Fe3 C8 O8 -69(40)
C8 Fe3 C9 O9 -36(20)
C7 Fe3 C9 O9 -129(20)
S2 Fe3 C9 O9 136(20)
S4 Fe3 C9 O9 54(20)
Fe4 Fe3 C9 O9 91(20)
C11 Fe4 C10 O10 -145(100)
C12 Fe4 C10 O10 117(83)
S2 Fe4 C10 O10 14(83)
S4 Fe4 C10 O10 -56(83)
Fe3 Fe4 C10 O10 -43(83)
C10 Fe4 C11 O11 55(28)
C12 Fe4 C11 O11 152(28)
S2 Fe4 C11 O11 -44(28)
S4 Fe4 C11 O11 -102(28)
Fe3 Fe4 C11 O11 -47(28)
C10 Fe4 C12 O12 -3(16)
C11 Fe4 C12 O12 -94(16)
S2 Fe4 C12 O12 92(16)
S4 Fe4 C12 O12 175(16)
Fe3 Fe4 C12 O12 129(16)
Fe2 S1 C13 C14 92.3(4)
Fe1 S1 C13 C14 166.5(3)
C15 O13 C14 C13 -161.2(5)
S1 C13 C14 O13 -75.4(5)
C14 O13 C15 C16 178.6(5)
O13 C15 C16 S2 -59.5(6)
Fe4 S2 C16 C15 177.1(4)
Fe3 S2 C16 C15 -107.3(4)
Fe3 S4 C17 C18 130.1(4)
Fe4 S4 C17 C18 57.4(4)
C19 O14 C18 C17 177.9(4)
S4 C17 C18 O14 -177.7(3)
C18 O14 C19 C20 -155.1(4)
O14 C19 C20 S3 57.1(5)
Fe2 S3 C20 C19 78.0(4)
Fe1 S3 C20 C19 153.9(3)
C22 Fe5 C21 O15 -127(21)
C23 Fe5 C21 O15 -26(21)
S7 Fe5 C21 O15 84(21)
S5 Fe5 C21 O15 129(21)
Fe6 Fe5 C21 O15 137(21)
C21 Fe5 C22 O16 -29(15)
C23 Fe5 C22 O16 -124(15)
S7 Fe5 C22 O16 69(15)
S5 Fe5 C22 O16 140(15)
Fe6 Fe5 C22 O16 84(15)
C21 Fe5 C23 O17 -129(6)
C22 Fe5 C23 O17 -35(6)
S7 Fe5 C23 O17 137(6)
S5 Fe5 C23 O17 56(6)
Fe6 Fe5 C23 O17 82(6)
C25 Fe6 C24 O18 -65(12)
C26 Fe6 C24 O18 -161(12)
S7 Fe6 C24 O18 97(12)
S5 Fe6 C24 O18 21(13)
Fe5 Fe6 C24 O18 41(12)
C24 Fe6 C25 O19 -156(28)
C26 Fe6 C25 O19 -54(28)
S7 Fe6 C25 O19 100(28)
S5 Fe6 C25 O19 52(28)
Fe5 Fe6 C25 O19 107(28)
C24 Fe6 C26 O20 147(25)
C25 Fe6 C26 O20 55(25)
S7 Fe6 C26 O20 -117(25)
S5 Fe6 C26 O20 -34(25)
Fe5 Fe6 C26 O20 -83(25)
C28 Fe7 C27 O21 -52(26)
C29 Fe7 C27 O21 -152(26)
S6 Fe7 C27 O21 49(26)
S8 Fe7 C27 O21 106(26)
Fe8 Fe7 C27 O21 51(26)
C27 Fe7 C28 O22 79(30)
C29 Fe7 C28 O22 178(100)
S6 Fe7 C28 O22 -81(30)
S8 Fe7 C28 O22 -9(31)
Fe8 Fe7 C28 O22 -25(30)
C28 Fe7 C29 O23 152(100)
C27 Fe7 C29 O23 -116(44)
S6 Fe7 C29 O23 57(44)
S8 Fe7 C29 O23 -26(44)
Fe8 Fe7 C29 O23 18(44)
C31 Fe8 C30 O24 8(89)
C32 Fe8 C30 O24 106(89)
S6 Fe8 C30 O24 -91(89)
S8 Fe8 C30 O24 -149(100)
Fe7 Fe8 C30 O24 -94(89)
C30 Fe8 C31 O25 -51(98)
C32 Fe8 C31 O25 -150(100)
S6 Fe8 C31 O25 108(98)
S8 Fe8 C31 O25 33(99)
Fe7 Fe8 C31 O25 51(98)
C31 Fe8 C32 O26 21(8)
C30 Fe8 C32 O26 -70(8)
S6 Fe8 C32 O26 116(8)
S8 Fe8 C32 O26 -160(8)
Fe7 Fe8 C32 O26 153(8)
Fe6 S5 C33 C34 58.7(4)
Fe5 S5 C33 C34 131.8(4)
C35 O27 C34 C33 167.8(4)
S5 C33 C34 O27 -177.7(4)
C34 O27 C35 C36 -155.7(4)
O27 C35 C36 S6 61.0(5)
Fe8 S6 C36 C35 81.5(4)
Fe7 S6 C36 C35 156.9(3)
Fe6 S7 C37 C38 -176.9(5)
Fe5 S7 C37 C38 -100.6(5)
C39 O28 C38 C37 174.1(6)
S7 C37 C38 O28 -60.4(7)
C38 O28 C39 C40 -160.2(6)
O28 C39 C40 S8 -74.8(6)
Fe7 S8 C40 C39 165.5(4)
Fe8 S8 C40 C39 91.2(5)
